data_7236603
loop_
_publ_author_name
'Zhu, Pei-Pei'
'Sheng, Ning'
'Li, Meng-Ting'
'Li, Ji-Sen'
'Liu, Guo-Dong'
'Yang, Xi-Ya'
'Sha, Jing-Quan'
'Zhu, Meng-Liang'
'Jiang, Jianzhuang'

_publ_section_title
;
 Fabrication and electrochemical performance of unprecedented POM-based
 metal--carbene frameworks
;
_journal_issue 34
_journal_name_full 'Journal of Materials Chemistry A'
_journal_page_first 17920
_journal_paper_doi 10.1039/C7TA05254E
_journal_volume 5
_journal_year 2017
_chemical_formula_moiety 'C16 H8 Cu10 N24 O40 P W12'
_chemical_formula_sum 'C16 H8 Cu10 N24 O40 P W12'
_chemical_formula_weight 4049.01
_space_group_crystal_system tetragonal
_space_group_IT_number 141
_space_group_name_Hall '-I 4bd 2'
_space_group_name_H-M_alt 'I 41/a m d :2'
_atom_sites_solution_hydrogens geom
_atom_sites_solution_primary direct
_atom_sites_solution_secondary difmap
_audit_creation_method SHELXL-97
_audit_update_record
;
2016-11-07 deposited with the CCDC.
2017-07-26 downloaded from the CCDC.
;
_cell_angle_alpha 90.00
_cell_angle_beta 90.00
_cell_angle_gamma 90.00
_cell_formula_units_Z 4
_cell_length_a 21.0740(19)
_cell_length_b 21.0740(19)
_cell_length_c 12.766(2)
_cell_measurement_reflns_used 13238
_cell_measurement_temperature 296(2)
_cell_measurement_theta_max 25.00
_cell_measurement_theta_min 1.87
_cell_volume 5669.6(11)
_computing_structure_refinement 'SHELXL-97 (Sheldrick, 1997)'
_diffrn_ambient_temperature 296(2)
_diffrn_measured_fraction_theta_full 1.000
_diffrn_measured_fraction_theta_max 1.000
_diffrn_measurement_device_type 'Bruker P4'
_diffrn_measurement_method '\w scans'
_diffrn_radiation_monochromator graphite
_diffrn_radiation_source 'sealed tube'
_diffrn_radiation_type MoK\a
_diffrn_radiation_wavelength 0.71073
_diffrn_reflns_av_R_equivalents 0.0636
_diffrn_reflns_av_sigmaI/netI 0.0333
_diffrn_reflns_limit_h_max 25
_diffrn_reflns_limit_h_min -25
_diffrn_reflns_limit_k_max 24
_diffrn_reflns_limit_k_min -24
_diffrn_reflns_limit_l_max 15
_diffrn_reflns_limit_l_min -10
_diffrn_reflns_number 13238
_diffrn_reflns_theta_full 25.00
_diffrn_reflns_theta_max 25.00
_diffrn_reflns_theta_min 1.87
_exptl_absorpt_coefficient_mu 28.035
_exptl_crystal_colour black
_exptl_crystal_density_diffrn 4.744
_exptl_crystal_density_method 'not measured'
_exptl_crystal_description block
_exptl_crystal_F_000 7140.0
_refine_diff_density_max 12.801
_refine_diff_density_min -2.354
_refine_diff_density_rms 0.487
_refine_ls_extinction_method none
_refine_ls_goodness_of_fit_ref 1.116
_refine_ls_hydrogen_treatment mixed
_refine_ls_matrix_type full
_refine_ls_number_parameters 95
_refine_ls_number_reflns 1334
_refine_ls_number_restraints 24
_refine_ls_restrained_S_all 1.105
_refine_ls_R_factor_all 0.0501
_refine_ls_R_factor_gt 0.0414
_refine_ls_shift/su_max 0.001
_refine_ls_shift/su_mean 0.000
_refine_ls_structure_factor_coef Fsqd
_refine_ls_weighting_details 'calc w=1/[\s^2^(Fo^2^)+(0.0582P)^2^+599.3580P] where P=(Fo^2^+2Fc^2^)/3'
_refine_ls_weighting_scheme calc
_refine_ls_wR_factor_gt 0.1070
_refine_ls_wR_factor_ref 0.1176
_reflns_number_gt 1170
_reflns_number_total 1334
_reflns_threshold_expression >2sigma(I)
_cod_data_source_file c7ta05254e2.cif
_cod_data_source_block 2
_cod_original_cell_volume 5669.4(12)
_cod_original_sg_symbol_H-M 'I 41/a m d'
_cod_database_code 7236603

loop_
_symmetry_equiv_pos_as_xyz
'x, y, z'
'-x, -y+1/2, z'
'x, -y, -z'
'-x, y+1/2, -z'
'-y+1/4, -x+1/4, -z+3/4'
'y+1/4, x+3/4, -z+1/4'
'y+1/4, -x+1/4, z+3/4'
'-y+1/4, x+3/4, z+1/4'
'x+1/2, y+1/2, z+1/2'
'-x+1/2, -y+1, z+1/2'
'x+1/2, -y+1/2, -z+1/2'
'-x+1/2, y+1, -z+1/2'
'-y+3/4, -x+3/4, -z+5/4'
'y+3/4, x+5/4, -z+3/4'
'y+3/4, -x+3/4, z+5/4'
'-y+3/4, x+5/4, z+3/4'
'-x, -y, -z'
'x, y-1/2, -z'
'-x, y, z'
'x, -y-1/2, z'
'y-1/4, x-1/4, z-3/4'
'-y-1/4, -x-3/4, z-1/4'
'-y-1/4, x-1/4, -z-3/4'
'y-1/4, -x-3/4, -z-1/4'
'-x+1/2, -y+1/2, -z+1/2'
'x+1/2, y, -z+1/2'
'-x+1/2, y+1/2, z+1/2'
'x+1/2, -y, z+1/2'
'y+1/4, x+1/4, z-1/4'
'-y+1/4, -x-1/4, z+1/4'
'-y+1/4, x+1/4, -z-1/4'
'y+1/4, -x-1/4, -z+1/4'

loop_
_atom_site_label
_atom_site_type_symbol
_atom_site_fract_x
_atom_site_fract_y
_atom_site_fract_z
_atom_site_U_iso_or_equiv
_atom_site_adp_type
_atom_site_occupancy
_atom_site_symmetry_multiplicity
_atom_site_calc_flag
_atom_site_refinement_flags
C2 C 0.2460(5) -0.0760(5) 0.1232(7) 0.013(3) Uani 1 1 d U
H2 H 0.2662 -0.1152 0.1214 0.015 Uiso 1 1 calc R
C1 C 0.4479(5) 0.0252(5) 0.1236(7) 0.015 Uiso 1 1 d R
N1 N 0.2748(5) -0.0209(5) 0.1244(9) 0.010(2) Uani 1 1 d .
N2 N 0.4688(7) 0.0869(6) 0.1321(11) 0.026(3) Uani 1 1 d .
N3 N 0.1828(5) -0.0672(5) 0.1250 0.0083(16) Uani 1 2 d SU
N4 N 0.5000 -0.0084(10) 0.1180(15) 0.024(4) Uani 1 2 d S
O2 O 0.5635(4) 0.0872(4) 0.5076(7) 0.0046(17) Uani 1 1 d U
O3 O 0.5627(4) 0.1123(4) 0.7135(7) 0.0061(18) Uani 1 1 d U
O5 O 0.6326(3) 0.1336(3) 0.3352(4) 0.0085(19) Uani 1 1 d .
O6 O 0.5000(3) 0.1517(3) 0.3611(4) 0.010 Uiso 1 2 d SR
O7 O 0.5000(3) 0.1902(3) 0.5548(4) 0.010 Uiso 1 2 d SR
P1 P 0.5000(3) 0.2500(3) 0.6250(4) 0.010 Uiso 1 8 d SR
O1 O 0.5000(3) 0.0027(3) 0.6416(4) 0.010 Uiso 1 2 d SR
O4 O 0.5778(3) 0.2500(3) 0.3922(4) 0.010 Uiso 1 2 d SR
Cu1 Cu 0.4015(2) 0.1515(2) 0.1250 0.0255(13) Uani 0.50 2 d SP
Cu2 Cu 0.36299(8) -0.00256(9) 0.11751(15) 0.0184(4) Uani 1 1 d .
W1 W 0.5000 0.08129(4) 0.61659(6) 0.0101(2) Uani 1 2 d S
W2 W 0.58064(2) 0.16208(2) 0.42758(4) 0.0084(2) Uani 1 1 d .

loop_
_atom_site_aniso_label
_atom_site_aniso_U_11
_atom_site_aniso_U_22
_atom_site_aniso_U_33
_atom_site_aniso_U_23
_atom_site_aniso_U_13
_atom_site_aniso_U_12
C2 0.013(3) 0.013(3) 0.013(3) 0.0003(10) -0.0002(10) 0.0001(10)
N1 0.011(6) 0.008(6) 0.011(6) 0.004(4) -0.006(4) -0.003(4)
N2 0.030(7) 0.017(7) 0.032(8) -0.007(6) 0.007(6) 0.004(6)
N3 0.0082(16) 0.0082(16) 0.0085(19) 0.0003(7) -0.0003(7) 0.0000(10)
N4 0.019(10) 0.028(11) 0.025(10) 0.012(8) 0.000 0.000
O2 0.0046(19) 0.0047(19) 0.0045(19) -0.0003(10) -0.0005(10) -0.0001(10)
O3 0.006(2) 0.006(2) 0.006(2) -0.0001(10) 0.0000(10) 0.0003(10)
O5 0.007(4) 0.009(5) 0.009(4) -0.003(4) 0.001(4) 0.005(4)
Cu1 0.0144(17) 0.0144(17) 0.048(4) -0.0020(16) 0.0020(16) 0.009(2)
Cu2 0.0048(8) 0.0212(10) 0.0292(10) 0.0052(8) -0.0004(7) -0.0027(7)
W1 0.0101(4) 0.0062(4) 0.0141(4) -0.0006(3) 0.000 0.000
W2 0.0069(3) 0.0081(3) 0.0103(4) -0.00188(19) 0.0019(2) 0.00108(19)

loop_
_atom_type_symbol
_atom_type_description
_atom_type_scat_dispersion_real
_atom_type_scat_dispersion_imag
_atom_type_scat_source
C C 0.0033 0.0016 'International Tables Vol C Tables 4.2.6.8 and 6.1.1.4'
H H 0.0000 0.0000 'International Tables Vol C Tables 4.2.6.8 and 6.1.1.4'
N N 0.0061 0.0033 'International Tables Vol C Tables 4.2.6.8 and 6.1.1.4'
O O 0.0106 0.0060 'International Tables Vol C Tables 4.2.6.8 and 6.1.1.4'
P P 0.1023 0.0942 'International Tables Vol C Tables 4.2.6.8 and 6.1.1.4'
Cu Cu 0.3201 1.2651 'International Tables Vol C Tables 4.2.6.8 and 6.1.1.4'
W W -0.8490 6.8722 'International Tables Vol C Tables 4.2.6.8 and 6.1.1.4'

loop_
_geom_angle_atom_site_label_1
_geom_angle_atom_site_label_2
_geom_angle_atom_site_label_3
_geom_angle
_geom_angle_site_symmetry_1
_geom_angle_site_symmetry_3
N1 C2 N3 109.6(10) . .
N1 C2 H2 125.2 . .
N3 C2 H2 125.2 . .
N4 C1 N2 104.4(12) . .
N4 C1 Cu2 128.7(10) . .
N2 C1 Cu2 126.9(9) . .
C2 N1 N1 107.4(7) . 6_545
C2 N1 Cu2 129.2(9) . .
N1 N1 Cu2 123.2(3) 6_545 .
N2 N2 C1 108.6(7) 19_655 .
N2 N2 Cu1 136.1(5) 19_655 .
C1 N2 Cu1 114.8(10) . .
C2 N3 C2 105.8(14) 6_545 .
C1 N4 C1 114.0(18) 19_655 .
W2 O2 W1 124.6(4) . .
W2 O3 W1 150.6(5) 13 .
W2 O6 W2 125.4(3) 19_655 .
P1 O7 W2 126.01(15) . 19_655
P1 O7 W2 126.01(15) . .
W2 O7 W2 89.02(18) 19_655 .
P1 O7 W1 125.58(13) . .
W2 O7 W1 89.2(2) 19_655 .
W2 O7 W1 89.2(2) . .
O7 P1 O7 109.7(9) 6_546 2_655
O7 P1 O7 109.7(3) 6_546 .
O7 P1 O7 109.1(2) 2_655 .
O7 P1 O7 109.1(7) 6_546 13
O7 P1 O7 109.7(9) 2_655 13
O7 P1 O7 109.7(3) . 13
W2 O4 W2 152.4(3) 20_565 .
N2 Cu1 N2 177.7(9) 6_545 .
C1 Cu2 N1 171.9(5) . .
C1 Cu2 Cu2 91.7(3) . 3
N1 Cu2 Cu2 93.1(4) . 3
O1 W1 O3 102.2(3) . .
O1 W1 O3 102.2(3) . 19_655
O3 W1 O3 86.7(5) . 19_655
O1 W1 O2 101.5(3) . 19_655
O3 W1 O2 156.3(4) . 19_655
O3 W1 O2 88.0(4) 19_655 19_655
O1 W1 O2 101.5(3) . .
O3 W1 O2 88.0(4) . .
O3 W1 O2 156.3(4) 19_655 .
O2 W1 O2 87.6(5) 19_655 .
O1 W1 O7 172.0(3) . .
O3 W1 O7 83.6(3) . .
O3 W1 O7 83.6(3) 19_655 .
O2 W1 O7 72.9(3) 19_655 .
O2 W1 O7 72.9(3) . .
O5 W2 O4 101.3(3) . .
O5 W2 O6 102.8(3) . .
O4 W2 O6 88.7(3) . .
O5 W2 O3 101.3(3) . 13
O4 W2 O3 85.5(3) . 13
O6 W2 O3 155.9(3) . 13
O5 W2 O2 101.5(3) . .
O4 W2 O2 157.0(3) . .
O6 W2 O2 88.6(3) . .
O3 W2 O2 87.7(4) 13 .
O5 W2 O7 173.0(4) . .
O4 W2 O7 84.2(2) . .
O6 W2 O7 72.7(2) . .
O3 W2 O7 83.4(3) 13 .
O2 W2 O7 73.2(3) . .

loop_
_geom_bond_atom_site_label_1
_geom_bond_atom_site_label_2
_geom_bond_distance
_geom_bond_site_symmetry_2
C2 N1 1.310(15) .
C2 N3 1.346(14) .
C2 H2 0.9300 .
C1 N4 1.309(15) .
C1 N2 1.375(17) .
C1 Cu2 1.885(10) .
N1 N1 1.36(2) 6_545
N1 Cu2 1.901(11) .
N2 N2 1.32(3) 19_655
N2 Cu1 1.968(14) .
N3 C2 1.346(14) 6_545
N4 C1 1.309(15) 19_655
O2 W2 1.914(8) .
O2 W1 1.934(8) .
O3 W2 1.914(8) 13
O3 W1 1.924(8) .
O5 W2 1.718(6) .
O6 W2 1.912(7) 19_655
O6 W2 1.912(7) .
O7 P1 1.5460 .
O7 W2 2.424(6) 19_655
O7 W2 2.424(6) .
O7 W1 2.428(6) .
P1 O7 1.546(10) 6_546
P1 O7 1.546(9) 2_655
P1 O7 1.546(10) 13
O1 W1 1.687(6) .
O4 W2 1.908(6) 20_565
O4 W2 1.908(6) .
Cu1 N2 1.968(14) 6_545
Cu2 Cu2 3.002(4) 3
W1 O3 1.924(8) 19_655
W1 O2 1.934(8) 19_655
W2 O3 1.914(8) 13

loop_
_geom_torsion_atom_site_label_1
_geom_torsion_atom_site_label_2
_geom_torsion_atom_site_label_3
_geom_torsion_atom_site_label_4
_geom_torsion
_geom_torsion_site_symmetry_1
_geom_torsion_site_symmetry_4
N3 C2 N1 N1 -0.8(15) . 6_545
N3 C2 N1 Cu2 -177.3(7) . .
N4 C1 N2 N2 -0.6(11) . 19_655
Cu2 C1 N2 N2 -178.9(6) . 19_655
N4 C1 N2 Cu1 172.9(11) . .
Cu2 C1 N2 Cu1 -5.4(15) . .
N1 C2 N3 C2 0.3(6) . 6_545
N2 C1 N4 C1 1(2) . 19_655
Cu2 C1 N4 C1 179.3(6) . 19_655
W2 O7 P1 O7 60.0(5) 19_655 6_546
W2 O7 P1 O7 -179.8(6) . 6_546
W1 O7 P1 O7 -59.9(4) . 6_546
W2 O7 P1 O7 -60.1(5) 19_655 2_655
W2 O7 P1 O7 60.1(5) . 2_655
W1 O7 P1 O7 180.0(8) . 2_655
W2 O7 P1 O7 179.8(6) 19_655 13
W2 O7 P1 O7 -60.0(5) . 13
W1 O7 P1 O7 59.9(4) . 13
N2 N2 Cu1 N2 -2.7(4) 19_655 6_545
C1 N2 Cu1 N2 -173.8(10) . 6_545
N4 C1 Cu2 N1 148(3) . .
N2 C1 Cu2 N1 -34(4) . .
N4 C1 Cu2 Cu2 -86.0(13) . 3
N2 C1 Cu2 Cu2 91.9(10) . 3
C2 N1 Cu2 C1 -145(3) . .
N1 N1 Cu2 C1 39(4) 6_545 .
C2 N1 Cu2 Cu2 89.0(11) . 3
N1 N1 Cu2 Cu2 -87.0(14) 6_545 3
W2 O3 W1 O1 -128.0(10) 13 .
W2 O3 W1 O3 -26.2(12) 13 19_655
W2 O3 W1 O2 51.2(15) 13 19_655
W2 O3 W1 O2 130.6(10) 13 .
W2 O3 W1 O7 57.7(10) 13 .
W2 O2 W1 O1 171.2(5) . .
W2 O2 W1 O3 -86.7(5) . .
W2 O2 W1 O3 -9.6(12) . 19_655
W2 O2 W1 O2 69.9(6) . 19_655
W2 O2 W1 O7 -2.9(4) . .
P1 O7 W1 O1 180(100) . .
W2 O7 W1 O1 44(3) 19_655 .
W2 O7 W1 O1 -45(3) . .
P1 O7 W1 O3 -43.7(3) . .
W2 O7 W1 O3 -179.2(3) 19_655 .
W2 O7 W1 O3 91.8(3) . .
P1 O7 W1 O3 43.7(3) . 19_655
W2 O7 W1 O3 -91.8(3) 19_655 19_655
W2 O7 W1 O3 179.2(3) . 19_655
P1 O7 W1 O2 133.6(3) . 19_655
W2 O7 W1 O2 -1.9(3) 19_655 19_655
W2 O7 W1 O2 -90.9(3) . 19_655
P1 O7 W1 O2 -133.6(3) . .
W2 O7 W1 O2 90.9(3) 19_655 .
W2 O7 W1 O2 1.9(3) . .
W2 O4 W2 O5 -132.5(7) 20_565 .
W2 O4 W2 O6 124.6(8) 20_565 .
W2 O4 W2 O3 -32.0(9) 20_565 13
W2 O4 W2 O2 41.3(15) 20_565 .
W2 O4 W2 O7 51.9(10) 20_565 .
W2 O6 W2 O5 170.16(11) 19_655 .
W2 O6 W2 O4 -88.5(4) 19_655 .
W2 O6 W2 O3 -12.5(9) 19_655 13
W2 O6 W2 O2 68.7(4) 19_655 .
W2 O6 W2 O7 -4.2(4) 19_655 .
W1 O2 W2 O5 -172.3(5) . .
W1 O2 W2 O4 13.9(12) . .
W1 O2 W2 O6 -69.5(5) . .
W1 O2 W2 O3 86.7(5) . 13
W1 O2 W2 O7 2.9(4) . .
P1 O7 W2 O5 176(3) . .
W2 O7 W2 O5 -48(3) 19_655 .
W1 O7 W2 O5 41(3) . .
P1 O7 W2 O4 -42.4(3) . .
W2 O7 W2 O4 93.2(2) 19_655 .
W1 O7 W2 O4 -177.58(3) . .
P1 O7 W2 O6 -132.90(11) . .
W2 O7 W2 O6 2.7(3) 19_655 .
W1 O7 W2 O6 91.9(2) . .
P1 O7 W2 O3 43.7(3) . 13
W2 O7 W2 O3 179.3(3) 19_655 13
W1 O7 W2 O3 -91.5(3) . 13
P1 O7 W2 O2 133.3(3) . .
W2 O7 W2 O2 -91.1(3) 19_655 .
W1 O7 W2 O2 -1.9(3) . .
